data_1554559
loop_
_publ_author_name
'Kong, De-Shen'
'Wang, Yi-Fan'
'Tan, Yun-Xuan'
'Zhang, Jun-Li'
'Zhang, Jian-Ge'
'Tian, Ping'
'Lin, Guo-Qiang'

_publ_section_title
;
 Trisannulation of benzamides and cyclohexadienone-tethered
 1,1-disubstituted allenes initiated by Cp*Rh(iii)-catalyzed C--H
 activation
;
_journal_issue 5
_journal_name_full 'Organic Chemistry Frontiers'
_journal_page_first 699
_journal_paper_doi 10.1039/C8QO01279B
_journal_volume 6
_journal_year 2019
_chemical_formula_sum 'C28 H36 N2 O2 Si'
_chemical_formula_weight 460.68
_space_group_crystal_system triclinic
_space_group_IT_number 2
_space_group_name_Hall '-P 1'
_space_group_name_H-M_alt 'P -1'
_atom_sites_solution_hydrogens mixed
_audit_update_record
;
2018-11-16 deposited with the CCDC.
2019-01-28 downloaded from the CCDC.
;
_cell_angle_alpha 83.8910(10)
_cell_angle_beta 69.7230(10)
_cell_angle_gamma 84.4990(10)
_cell_formula_units_Z 2
_cell_length_a 9.7904(3)
_cell_length_b 10.7882(4)
_cell_length_c 12.3517(4)
_cell_measurement_reflns_used 9808
_cell_measurement_temperature 150.(2)
_cell_measurement_theta_max 68.2479
_cell_measurement_theta_min 3.8270
_cell_volume 1214.36(7)
_computing_cell_refinement 'SAINT V8.38A (Bruker AXS Inc., 2017)'
_computing_data_reduction 'SAINT V8.38A (Bruker AXS Inc., 2017)'
_computing_molecular_graphics 'shelXle (C.B. Huebschle, rev 833)'
_computing_structure_refinement 'SHELXL-2016/6 (Sheldrick, 2016)'
_computing_structure_solution 'SHELXT 2014/5 (Sheldrick, 2014)'
_diffrn_ambient_temperature 150.(2)
_diffrn_detector_area_resol_mean 7.3910
_diffrn_measured_fraction_theta_full 0.993
_diffrn_measured_fraction_theta_max 0.993
_diffrn_measurement_device_type 'D8  Venture'
_diffrn_radiation_type 'cu k\a'
_diffrn_radiation_wavelength 1.54178
_diffrn_reflns_av_R_equivalents 0.0430
_diffrn_reflns_av_unetI/netI 0.0310
_diffrn_reflns_limit_h_max 11
_diffrn_reflns_limit_h_min -11
_diffrn_reflns_limit_k_max 12
_diffrn_reflns_limit_k_min -12
_diffrn_reflns_limit_l_max 14
_diffrn_reflns_limit_l_min -14
_diffrn_reflns_number 31749
_diffrn_reflns_theta_full 68.30
_diffrn_reflns_theta_max 68.30
_diffrn_reflns_theta_min 3.83
_exptl_absorpt_coefficient_mu 1.065
_exptl_absorpt_correction_T_max 0.7531
_exptl_absorpt_correction_T_min 0.5789
_exptl_absorpt_correction_type multi-scan
_exptl_absorpt_process_details
;
SADABS-2016/2 - Bruker AXS area detector scaling and absorption correction
;
_exptl_crystal_colour 'clear light colourless'
_exptl_crystal_density_diffrn 1.260
_exptl_crystal_density_method 'not measured'
_exptl_crystal_description block
_exptl_crystal_F_000 496
_exptl_crystal_size_max 0.300
_exptl_crystal_size_mid 0.200
_exptl_crystal_size_min 0.170
_refine_diff_density_max 0.376
_refine_diff_density_min -0.312
_refine_ls_extinction_method none
_refine_ls_goodness_of_fit_ref 1.037
_refine_ls_hydrogen_treatment mixed
_refine_ls_matrix_type full
_refine_ls_number_parameters 306
_refine_ls_number_reflns 4415
_refine_ls_number_restraints 0
_refine_ls_restrained_S_all 1.037
_refine_ls_R_factor_all 0.0370
_refine_ls_R_factor_gt 0.0364
_refine_ls_shift/su_max 0.000
_refine_ls_shift/su_mean 0.000
_refine_ls_structure_factor_coef Fsqd
_refine_ls_weighting_details 'w=1/[\s^2^(Fo^2^)+(0.0389P)^2^+0.6308P] where P=(Fo^2^+2Fc^2^)/3'
_refine_ls_weighting_scheme calc
_refine_ls_wR_factor_gt 0.0926
_refine_ls_wR_factor_ref 0.0930
_reflns_number_gt 4272
_reflns_number_total 4415
_reflns_threshold_expression 'I > 2\s(I)'
_cod_data_source_file c8qo01279b2.cif
_cod_data_source_block 20181011kds
_cod_depositor_comments
;
The following automatic conversions were performed:

data item '_exptl_absorpt_correction_type' value 'Multi-Scan' was
changed to 'multi-scan' in accordance with the
/home/saulius/struct/COD-crude-data/automatic-downloads/DataCite-retrospective/RSC/depositions/lib/dictionaries/cif_core.dic
dictionary named 'cif_core.dic' version 2.4.2 last updated on
2011-04-26.

Automatic conversion script
Id: cif_fix_values 6909 2019-04-08 15:41:33Z antanas 
;
_cod_database_code 1554559

loop_
_space_group_symop_operation_xyz
'x, y, z'
'-x, -y, -z'

loop_
_atom_site_type_symbol
_atom_site_label
_atom_site_fract_x
_atom_site_fract_y
_atom_site_fract_z
_atom_site_U_iso_or_equiv
_atom_site_adp_type
_atom_site_calc_flag
_atom_site_refinement_flags_adp
_atom_site_refinement_flags_posn
_atom_site_occupancy
Si Si1 0.41239(4) 0.75134(3) 0.32506(3) 0.01951(11) Uani d . . 1
O O1 0.79029(10) 0.92526(8) 0.17154(8) 0.0214(2) Uani d . . 1
O O2 0.78810(13) 0.46549(10) 0.30004(9) 0.0348(3) Uani d . . 1
N N1 0.84063(11) 0.74968(10) 0.33495(9) 0.0190(2) Uani d . . 1
N N2 0.79436(15) 0.20519(12) 0.27453(11) 0.0334(3) Uani d . . 1
C C1 0.32168(19) 0.7719(3) -0.02524(16) 0.0662(7) Uani d . . 1
H H1 0.305219 0.776106 -0.096984 0.079 Uiso calc U R 1
C C2 0.34392(19) 0.6578(3) 0.02977(17) 0.0606(7) Uani d . . 1
H H2 0.343843 0.583266 -0.004883 0.073 Uiso calc U R 1
C C3 0.36654(16) 0.65040(18) 0.13577(15) 0.0387(4) Uani d . . 1
H H3 0.379847 0.570973 0.173344 0.046 Uiso calc U R 1
C C4 0.36981(14) 0.75896(14) 0.18725(12) 0.0262(3) Uani d . . 1
H H4 0.770(2) 0.390(2) 0.2960(18) 0.049(6) Uiso d . . 1
C C5 0.61519(13) 0.77918(11) 0.28215(11) 0.0179(3) Uani d . . 1
C C6 0.68395(13) 0.72369(12) 0.37365(11) 0.0186(3) Uani d . . 1
H H6 0.675805 0.631168 0.383856 0.022 Uiso calc U R 1
C C7 0.91342(14) 0.68269(13) 0.41119(12) 0.0233(3) Uani d . . 1
H H7A 1.014761 0.708442 0.386727 0.028 Uiso calc U R 1
H H7B 0.918002 0.591971 0.402914 0.028 Uiso calc U R 1
C C8 0.83689(14) 0.70661(12) 0.53661(11) 0.0209(3) Uani d . . 1
C C9 0.91043(15) 0.68074(13) 0.61591(12) 0.0252(3) Uani d . . 1
H H9 1.010505 0.652311 0.589583 0.03 Uiso calc U R 1
C C10 0.83941(16) 0.69599(13) 0.73257(13) 0.0278(3) Uani d . . 1
H H10 0.890797 0.678279 0.785623 0.033 Uiso calc U R 1
C C11 0.37059(17) 0.59431(14) 0.40344(14) 0.0326(3) Uani d . . 1
H H11A 0.374347 0.594637 0.481666 0.049 Uiso calc U R 1
H H11B 0.44265 0.531134 0.361473 0.049 Uiso calc U R 1
H H11C 0.272838 0.574707 0.408321 0.049 Uiso calc U R 1
C C12 0.29635(15) 0.87806(14) 0.41304(13) 0.0296(3) Uani d . . 1
H H12A 0.320191 0.879895 0.483622 0.044 Uiso calc U R 1
H H12B 0.193201 0.861918 0.433911 0.044 Uiso calc U R 1
H H12C 0.314907 0.958729 0.367663 0.044 Uiso calc U R 1
C C13 0.70527(14) 0.73316(12) 0.16061(11) 0.0200(3) Uani d . . 1
H H13 0.655735 0.772054 0.105676 0.024 Uiso calc U R 1
C C14 0.84348(14) 0.80188(12) 0.13514(11) 0.0207(3) Uani d . . 1
C C15 0.64347(14) 0.91851(12) 0.25236(11) 0.0204(3) Uani d . . 1
H H15A 0.572973 0.960995 0.217188 0.025 Uiso calc U R 1
H H15B 0.63306 0.959367 0.323117 0.025 Uiso calc U R 1
C C16 0.92718(14) 0.73497(12) 0.21183(11) 0.0208(3) Uani d . . 1
H H16 1.018636 0.779157 0.193928 0.025 Uiso calc U R 1
C C17 0.97358(15) 0.59969(13) 0.17699(12) 0.0260(3) Uani d . . 1
H H17A 1.043238 0.603215 0.096593 0.031 Uiso calc U R 1
H H17B 1.026144 0.557513 0.227593 0.031 Uiso calc U R 1
C C18 0.85012(16) 0.51999(13) 0.18390(12) 0.0274(3) Uani d . . 1
H H18 0.89351 0.450224 0.132741 0.033 Uiso calc U R 1
C C19 0.73536(15) 0.59373(13) 0.13990(12) 0.0253(3) Uani d . . 1
H H19A 0.642227 0.552743 0.176379 0.03 Uiso calc U R 1
H H19B 0.765726 0.586235 0.055504 0.03 Uiso calc U R 1
C C20 0.69294(16) 0.73723(14) 0.77182(12) 0.0292(3) Uani d . . 1
H H20 0.643646 0.747817 0.851687 0.035 Uiso calc U R 1
C C21 0.61926(15) 0.76282(13) 0.69322(12) 0.0264(3) Uani d . . 1
H H21 0.519069 0.790836 0.719997 0.032 Uiso calc U R 1
C C22 0.69005(14) 0.74805(12) 0.57550(11) 0.0212(3) Uani d . . 1
C C23 0.60815(14) 0.77777(13) 0.49142(11) 0.0227(3) Uani d . . 1
H H23A 0.594863 0.869636 0.478755 0.027 Uiso calc U R 1
H H23B 0.510055 0.744933 0.526725 0.027 Uiso calc U R 1
C C24 0.93602(15) 0.81893(14) 0.00771(12) 0.0273(3) Uani d . . 1
H H24A 0.974829 0.737111 -0.021295 0.041 Uiso calc U R 1
H H24B 1.017019 0.870492 -0.001405 0.041 Uiso calc U R 1
H H24C 0.875828 0.860155 -0.036271 0.041 Uiso calc U R 1
C C25 0.34780(16) 0.87379(17) 0.12882(13) 0.0354(4) Uani d . . 1
H H25 0.349621 0.949129 0.161596 0.042 Uiso calc U R 1
C C26 0.32346(18) 0.8796(2) 0.02427(15) 0.0548(6) Uani d . . 1
H H26 0.307931 0.958485 -0.013325 0.066 Uiso calc U R 1
C C27 0.97498(17) 0.02592(14) 0.30761(14) 0.0330(3) Uani d . . 1
H H27A 1.054756 0.012013 0.234822 0.049 Uiso calc U R 1
H H27B 0.923107 -0.050683 0.336537 0.049 Uiso calc U R 1
H H27C 1.014872 0.048654 0.364904 0.049 Uiso calc U R 1
C C28 0.87456(16) 0.12631(13) 0.28771(12) 0.0268(3) Uani d . . 1

loop_
_atom_site_aniso_label
_atom_site_aniso_U_11
_atom_site_aniso_U_22
_atom_site_aniso_U_33
_atom_site_aniso_U_12
_atom_site_aniso_U_13
_atom_site_aniso_U_23
Si1 0.01769(18) 0.02210(19) 0.01953(19) -0.00264(13) -0.00745(14) 0.00010(13)
O1 0.0209(5) 0.0170(4) 0.0242(5) -0.0025(3) -0.0050(4) -0.0004(3)
O2 0.0498(7) 0.0191(5) 0.0307(6) -0.0013(5) -0.0080(5) -0.0016(4)
N1 0.0166(5) 0.0203(5) 0.0204(5) 0.0005(4) -0.0069(4) -0.0025(4)
N2 0.0436(8) 0.0244(6) 0.0352(7) -0.0027(6) -0.0167(6) -0.0038(5)
C1 0.0229(8) 0.155(3) 0.0232(9) -0.0038(11) -0.0098(7) -0.0121(12)
C2 0.0278(9) 0.118(2) 0.0439(11) -0.0133(10) -0.0097(8) -0.0427(13)
C3 0.0256(8) 0.0554(10) 0.0397(9) -0.0080(7) -0.0116(7) -0.0172(8)
C4 0.0164(6) 0.0387(8) 0.0246(7) -0.0037(5) -0.0076(5) -0.0032(6)
C5 0.0177(6) 0.0176(6) 0.0190(6) -0.0003(5) -0.0068(5) -0.0032(5)
C6 0.0170(6) 0.0188(6) 0.0204(6) -0.0003(5) -0.0068(5) -0.0018(5)
C7 0.0197(6) 0.0247(7) 0.0266(7) 0.0033(5) -0.0103(5) -0.0031(5)
C8 0.0229(6) 0.0168(6) 0.0251(7) -0.0018(5) -0.0105(5) -0.0018(5)
C9 0.0243(7) 0.0228(7) 0.0317(7) -0.0004(5) -0.0141(6) -0.0016(6)
C10 0.0339(8) 0.0274(7) 0.0287(7) -0.0026(6) -0.0194(6) -0.0002(6)
C11 0.0298(8) 0.0329(8) 0.0337(8) -0.0093(6) -0.0100(6) 0.0070(6)
C12 0.0229(7) 0.0381(8) 0.0276(7) 0.0036(6) -0.0084(6) -0.0070(6)
C13 0.0204(6) 0.0202(6) 0.0191(6) -0.0009(5) -0.0064(5) -0.0020(5)
C14 0.0212(6) 0.0184(6) 0.0210(6) -0.0007(5) -0.0051(5) -0.0025(5)
C15 0.0192(6) 0.0187(6) 0.0225(6) 0.0002(5) -0.0063(5) -0.0016(5)
C16 0.0172(6) 0.0216(6) 0.0220(7) -0.0007(5) -0.0041(5) -0.0035(5)
C17 0.0255(7) 0.0246(7) 0.0255(7) 0.0057(5) -0.0064(5) -0.0058(5)
C18 0.0347(8) 0.0193(7) 0.0248(7) 0.0019(6) -0.0054(6) -0.0060(5)
C19 0.0285(7) 0.0227(7) 0.0248(7) -0.0037(5) -0.0068(6) -0.0077(5)
C20 0.0340(8) 0.0329(8) 0.0227(7) -0.0019(6) -0.0118(6) -0.0028(6)
C21 0.0248(7) 0.0297(7) 0.0250(7) 0.0017(6) -0.0093(6) -0.0045(6)
C22 0.0233(6) 0.0185(6) 0.0238(7) -0.0010(5) -0.0105(5) -0.0019(5)
C23 0.0192(6) 0.0281(7) 0.0211(7) 0.0032(5) -0.0075(5) -0.0044(5)
C24 0.0257(7) 0.0297(7) 0.0226(7) -0.0016(6) -0.0035(6) -0.0004(5)
C25 0.0223(7) 0.0539(10) 0.0274(8) 0.0014(6) -0.0090(6) 0.0065(7)
C26 0.0249(8) 0.1061(18) 0.0277(9) 0.0049(9) -0.0099(7) 0.0147(10)
C27 0.0320(8) 0.0262(7) 0.0419(9) -0.0017(6) -0.0135(7) -0.0049(6)
C28 0.0328(8) 0.0231(7) 0.0248(7) -0.0080(6) -0.0080(6) -0.0040(5)

loop_
_atom_type_symbol
_atom_type_description
_atom_type_scat_dispersion_real
_atom_type_scat_dispersion_imag
_atom_type_scat_source
C C 0.0181 0.0091 'International Tables Vol C Tables 4.2.6.8 and 6.1.1.4'
H H 0.0000 0.0000 'International Tables Vol C Tables 4.2.6.8 and 6.1.1.4'
N N 0.0311 0.0180 'International Tables Vol C Tables 4.2.6.8 and 6.1.1.4'
O O 0.0492 0.0322 'International Tables Vol C Tables 4.2.6.8 and 6.1.1.4'
Si Si 0.2541 0.3302 'International Tables Vol C Tables 4.2.6.8 and 6.1.1.4'

loop_
_geom_angle_atom_site_label_1
_geom_angle_atom_site_label_2
_geom_angle_atom_site_label_3
_geom_angle
C11 Si1 C12 111.12(7)
C11 Si1 C4 108.88(7)
C12 Si1 C4 107.40(6)
C11 Si1 C5 111.35(6)
C12 Si1 C5 110.92(6)
C4 Si1 C5 106.98(6)
C14 O1 C15 108.36(9)
C18 O2 H4 107.6(14)
C7 N1 C16 111.17(10)
C7 N1 C6 111.63(10)
C16 N1 C6 116.94(10)
C26 C1 C2 119.62(17)
C26 C1 H1 120.2
C2 C1 H1 120.2
C1 C2 C3 120.7(2)
C1 C2 H2 119.6
C3 C2 H2 119.6
C2 C3 C4 120.58(19)
C2 C3 H3 119.7
C4 C3 H3 119.7
C3 C4 C25 117.40(14)
C3 C4 Si1 121.23(12)
C25 C4 Si1 121.29(12)
C15 C5 C6 110.20(10)
C15 C5 C13 97.50(10)
C6 C5 C13 110.80(10)
C15 C5 Si1 111.74(8)
C6 C5 Si1 113.62(8)
C13 C5 Si1 111.89(8)
N1 C6 C23 107.73(10)
N1 C6 C5 110.58(10)
C23 C6 C5 112.31(10)
N1 C6 H6 108.7
C23 C6 H6 108.7
C5 C6 H6 108.7
N1 C7 C8 112.76(10)
N1 C7 H7A 109.0
C8 C7 H7A 109.0
N1 C7 H7B 109.0
C8 C7 H7B 109.0
H7A C7 H7B 107.8
C22 C8 C9 119.44(12)
C22 C8 C7 120.30(12)
C9 C8 C7 120.17(12)
C10 C9 C8 120.88(13)
C10 C9 H9 119.6
C8 C9 H9 119.6
C9 C10 C20 119.91(13)
C9 C10 H10 120.0
C20 C10 H10 120.0
Si1 C11 H11A 109.5
Si1 C11 H11B 109.5
H11A C11 H11B 109.5
Si1 C11 H11C 109.5
H11A C11 H11C 109.5
H11B C11 H11C 109.5
Si1 C12 H12A 109.5
Si1 C12 H12B 109.5
H12A C12 H12B 109.5
Si1 C12 H12C 109.5
H12A C12 H12C 109.5
H12B C12 H12C 109.5
C14 C13 C19 113.44(11)
C14 C13 C5 99.52(10)
C19 C13 C5 122.04(11)
C14 C13 H13 106.9
C19 C13 H13 106.9
C5 C13 H13 106.9
O1 C14 C24 106.35(10)
O1 C14 C13 104.08(10)
C24 C14 C13 114.94(11)
O1 C14 C16 110.16(10)
C24 C14 C16 113.66(11)
C13 C14 C16 107.20(10)
O1 C15 C5 106.85(10)
O1 C15 H15A 110.4
C5 C15 H15A 110.4
O1 C15 H15B 110.4
C5 C15 H15B 110.4
H15A C15 H15B 108.6
N1 C16 C14 109.38(10)
N1 C16 C17 116.57(11)
C14 C16 C17 109.24(11)
N1 C16 H16 107.1
C14 C16 H16 107.1
C17 C16 H16 107.1
C18 C17 C16 115.67(11)
C18 C17 H17A 108.4
C16 C17 H17A 108.4
C18 C17 H17B 108.4
C16 C17 H17B 108.4
H17A C17 H17B 107.4
O2 C18 C17 109.37(12)
O2 C18 C19 112.37(12)
C17 C18 C19 112.12(11)
O2 C18 H18 107.6
C17 C18 H18 107.6
C19 C18 H18 107.6
C18 C19 C13 117.70(11)
C18 C19 H19A 107.9
C13 C19 H19A 107.9
C18 C19 H19B 107.9
C13 C19 H19B 107.9
H19A C19 H19B 107.2
C21 C20 C10 119.39(13)
C21 C20 H20 120.3
C10 C20 H20 120.3
C20 C21 C22 121.08(13)
C20 C21 H21 119.5
C22 C21 H21 119.5
C8 C22 C21 119.30(12)
C8 C22 C23 120.54(12)
C21 C22 C23 120.16(12)
C22 C23 C6 114.14(11)
C22 C23 H23A 108.7
C6 C23 H23A 108.7
C22 C23 H23B 108.7
C6 C23 H23B 108.7
H23A C23 H23B 107.6
C14 C24 H24A 109.5
C14 C24 H24B 109.5
H24A C24 H24B 109.5
C14 C24 H24C 109.5
H24A C24 H24C 109.5
H24B C24 H24C 109.5
C26 C25 C4 121.38(18)
C26 C25 H25 119.3
C4 C25 H25 119.3
C1 C26 C25 120.3(2)
C1 C26 H26 119.8
C25 C26 H26 119.8
C28 C27 H27A 109.5
C28 C27 H27B 109.5
H27A C27 H27B 109.5
C28 C27 H27C 109.5
H27A C27 H27C 109.5
H27B C27 H27C 109.5
N2 C28 C27 178.57(16)

loop_
_geom_bond_atom_site_label_1
_geom_bond_atom_site_label_2
_geom_bond_distance
Si1 C11 1.8665(15)
Si1 C12 1.8717(15)
Si1 C4 1.8798(14)
Si1 C5 1.9142(13)
O1 C14 1.4413(15)
O1 C15 1.4415(15)
O2 C18 1.4344(18)
O2 H4 0.86(2)
N1 C7 1.4623(16)
N1 C16 1.4793(16)
N1 C6 1.4853(16)
N2 C28 1.139(2)
C1 C26 1.374(4)
C1 C2 1.378(4)
C1 H1 0.95
C2 C3 1.395(3)
C2 H2 0.95
C3 C4 1.399(2)
C3 H3 0.95
C4 C25 1.403(2)
C5 C15 1.5371(17)
C5 C6 1.5476(17)
C5 C13 1.5604(17)
C6 C23 1.5351(17)
C6 H6 1.0
C7 C8 1.5070(18)
C7 H7A 0.99
C7 H7B 0.99
C8 C22 1.3933(19)
C8 C9 1.3957(19)
C9 C10 1.386(2)
C9 H9 0.95
C10 C20 1.390(2)
C10 H10 0.95
C11 H11A 0.98
C11 H11B 0.98
C11 H11C 0.98
C12 H12A 0.98
C12 H12B 0.98
C12 H12C 0.98
C13 C14 1.5255(18)
C13 C19 1.5362(18)
C13 H13 1.0
C14 C24 1.5212(18)
C14 C16 1.5391(18)
C15 H15A 0.99
C15 H15B 0.99
C16 C17 1.5468(18)
C16 H16 1.0
C17 C18 1.523(2)
C17 H17A 0.99
C17 H17B 0.99
C18 C19 1.533(2)
C18 H18 1.0
C19 H19A 0.99
C19 H19B 0.99
C20 C21 1.389(2)
C20 H20 0.95
C21 C22 1.3963(19)
C21 H21 0.95
C22 C23 1.5103(18)
C23 H23A 0.99
C23 H23B 0.99
C24 H24A 0.98
C24 H24B 0.98
C24 H24C 0.98
C25 C26 1.386(2)
C25 H25 0.95
C26 H26 0.95
C27 C28 1.451(2)
C27 H27A 0.98
C27 H27B 0.98
C27 H27C 0.98

loop_
_geom_hbond_atom_site_label_D
_geom_hbond_atom_site_label_H
_geom_hbond_atom_site_label_A
_geom_hbond_site_symmetry_A
_geom_hbond_distance_DH
_geom_hbond_distance_HA
_geom_hbond_distance_DA
_geom_hbond_angle_DHA
O2 H4 N2 . 0.86(2) 2.02(2) 2.8514(17) 163.(2)
C6 H6 O2 . 1.0 2.17 2.9962(17) 139.0
C7 H7B O2 . 0.99 2.63 3.3592(18) 130.6
C27 H27B N1 1_545 0.98 2.38 3.3098(18) 159.1

loop_
_geom_torsion_atom_site_label_1
_geom_torsion_atom_site_label_2
_geom_torsion_atom_site_label_3
_geom_torsion_atom_site_label_4
_geom_torsion
C26 C1 C2 C3 0.7(3)
C1 C2 C3 C4 -1.2(3)
C2 C3 C4 C25 0.8(2)
C2 C3 C4 Si1 -175.92(12)
C11 Si1 C4 C3 -23.03(14)
C12 Si1 C4 C3 -143.44(12)
C5 Si1 C4 C3 97.41(12)
C11 Si1 C4 C25 160.42(11)
C12 Si1 C4 C25 40.01(13)
C5 Si1 C4 C25 -79.13(12)
C7 N1 C6 C23 65.43(13)
C16 N1 C6 C23 -164.97(10)
C7 N1 C6 C5 -171.49(10)
C16 N1 C6 C5 -41.90(14)
C15 C5 C6 N1 -53.30(13)
C13 C5 C6 N1 53.47(13)
Si1 C5 C6 N1 -179.57(8)
C15 C5 C6 C23 67.07(13)
C13 C5 C6 C23 173.84(10)
Si1 C5 C6 C23 -59.20(12)
C16 N1 C7 C8 173.83(10)
C6 N1 C7 C8 -53.61(14)
N1 C7 C8 C22 21.86(17)
N1 C7 C8 C9 -161.72(12)
C22 C8 C9 C10 -0.1(2)
C7 C8 C9 C10 -176.58(13)
C8 C9 C10 C20 0.2(2)
C15 C5 C13 C14 46.17(11)
C6 C5 C13 C14 -68.82(12)
Si1 C5 C13 C14 163.26(8)
C15 C5 C13 C19 171.67(11)
C6 C5 C13 C19 56.68(15)
Si1 C5 C13 C19 -71.23(13)
C15 O1 C14 C24 143.00(11)
C15 O1 C14 C13 21.23(12)
C15 O1 C14 C16 -93.40(11)
C19 C13 C14 O1 -174.12(10)
C5 C13 C14 O1 -42.89(11)
C19 C13 C14 C24 69.99(15)
C5 C13 C14 C24 -158.78(11)
C19 C13 C14 C16 -57.40(14)
C5 C13 C14 C16 73.83(11)
C14 O1 C15 C5 9.80(13)
C6 C5 C15 O1 80.13(12)
C13 C5 C15 O1 -35.34(11)
Si1 C5 C15 O1 -152.55(8)
C7 N1 C16 C14 177.49(10)
C6 N1 C16 C14 47.68(14)
C7 N1 C16 C17 52.98(14)
C6 N1 C16 C17 -76.83(14)
O1 C14 C16 N1 47.29(13)
C24 C14 C16 N1 166.52(11)
C13 C14 C16 N1 -65.35(13)
O1 C14 C16 C17 175.97(10)
C24 C14 C16 C17 -64.80(14)
C13 C14 C16 C17 63.33(13)
N1 C16 C17 C18 67.14(15)
C14 C16 C17 C18 -57.45(15)
C16 C17 C18 O2 -84.70(14)
C16 C17 C18 C19 40.63(16)
O2 C18 C19 C13 90.20(14)
C17 C18 C19 C13 -33.47(17)
C14 C13 C19 C18 43.83(16)
C5 C13 C19 C18 -75.12(16)
C9 C10 C20 C21 0.0(2)
C10 C20 C21 C22 -0.1(2)
C9 C8 C22 C21 -0.04(19)
C7 C8 C22 C21 176.41(12)
C9 C8 C22 C23 179.48(12)
C7 C8 C22 C23 -4.08(19)
C20 C21 C22 C8 0.2(2)
C20 C21 C22 C23 -179.34(13)
C8 C22 C23 C6 16.75(17)
C21 C22 C23 C6 -163.73(12)
N1 C6 C23 C22 -45.61(14)
C5 C6 C23 C22 -167.62(11)
C3 C4 C25 C26 0.1(2)
Si1 C4 C25 C26 176.80(12)
C2 C1 C26 C25 0.2(3)
C4 C25 C26 C1 -0.6(2)
